data_1511214
loop_
_publ_author_name
'Meyer, H.J.'
'Jing, H.'

_publ_section_title
;
 La6 (B N3) O6, ein Nitridoborat-Oxid des Lanthans
;
_journal_name_full 'Zeitschrift fuer Anorganische und Allgemeine Chemie'
_journal_page_first 1548
_journal_page_last 1551
_journal_paper_doi 10.1002/1521-3749(200207)628:7<1548::AID-ZAAC1548>3.0.CO;2-E
_journal_volume 628
_journal_year 2002
_chemical_formula_sum 'B La6 N3 O6'
_chemical_name_systematic 'La6 (B N3) O6'
_space_group_IT_number 63
_symmetry_space_group_name_Hall '-C 2c 2'
_symmetry_space_group_name_H-M 'C m c m'
_cell_angle_alpha 90
_cell_angle_beta 90
_cell_angle_gamma 90
_cell_formula_units_Z 4
_cell_length_a 3.6688
_cell_length_b 25.092
_cell_length_c 11.0112
_cell_volume 1013.664
_citation_journal_id_ASTM ZAACAB
_cod_data_source_file boron0-1_324.cif
_cod_data_source_block B1La6N3O6
_cod_original_formula_sum 'B1 La6 N3 O6'
_cod_database_code 1511214

loop_
_symmetry_equiv_pos_as_xyz
x,y,z
-x,-y,z+1/2
x,-y,-z
-x,y,-z+1/2
-x,-y,-z
x,y,-z-1/2
-x,y,z
x,-y,z-1/2
x+1/2,y+1/2,z
-x+1/2,-y+1/2,z+1/2
x+1/2,-y+1/2,-z
-x+1/2,y+1/2,-z+1/2
-x+1/2,-y+1/2,-z
x+1/2,y+1/2,-z-1/2
-x+1/2,y+1/2,z
x+1/2,-y+1/2,z-1/2

loop_
_atom_site_label
_atom_site_type_symbol
_atom_site_fract_x
_atom_site_fract_y
_atom_site_fract_z
_atom_site_occupancy
_atom_site_U_iso_or_equiv
N2 N-3 0 0.1988 0.25 1 0.0
La3 La+3 0 0.30088 0.25 1 0.0
La1 La+3 0 0.06783 0.56609 1 0.0
O4 O-2 0.5 0 0.5 1 0.0
La2 La+3 0.5 0.18718 0.43155 1 0.0
O3 O-2 0.5 0.2832 0.4084 1 0.0
O1 O-2 0 0.0147 0.75 1 0.0
B1 B+3 0 0.1411 0.25 1 0.0
O2 O-2 0.5 0.1235 0.6075 1 0.0
La4 La+3 0.5 -0.04817 0.75 1 0.0
N1 N-3 0 0.1104 0.3653 1 0.0
